data_4128435
loop_
_publ_author_name
'Ebrahim, Fatmah Mish'
'Nguyen, Tu N.'
'Shyshkanov, Serhii'
'G\/ladysiak, Andrzej'
'Favre, Patrick'
'Zacharia, Anna'
'Itskos, Grigorios'
'Dyson, Paul J.'
'Stylianou, Kyriakos C.'

_publ_section_title
;
 Selective, Fast-Response, and Regenerable Metal-Organic Framework for
 Sampling Excess Fluoride Levels in Drinking Water.
;
_journal_issue 7
_journal_name_full 'Journal of the American Chemical Society'
_journal_page_first 3052
_journal_page_last 3058
_journal_paper_doi 10.1021/jacs.8b11907
_journal_volume 141
_journal_year 2019
_chemical_formula_moiety '[Eu1 (C33 H36 B1 O6) (H2 O1)].2(C3 H7 N1 O1)'
_chemical_formula_sum 'C39 H52 B Eu N2 O9'
_chemical_formula_weight 855.59
_space_group_crystal_system monoclinic
_space_group_IT_number 15
_space_group_name_Hall '-C 2yc'
_space_group_name_H-M_alt 'C 1 2/c 1'
_atom_sites_solution_hydrogens geom
_atom_sites_solution_primary dual
_audit_creation_date 2018-06-01
_audit_creation_method
;
Olex2 1.2
(compiled 2018.05.29 svn.r3508 for OlexSys, GUI svn.r5506)
;
_cell_angle_alpha 90
_cell_angle_beta 115.022(5)
_cell_angle_gamma 90
_cell_formula_units_Z 8
_cell_length_a 32.1523(12)
_cell_length_b 8.6704(2)
_cell_length_c 32.0714(15)
_cell_measurement_reflns_used 15801
_cell_measurement_temperature 100.0
_cell_measurement_theta_max 31.9530
_cell_measurement_theta_min 2.4430
_cell_modulation_dimension 1
_cell_volume 8101.5(6)
_computing_cell_refinement 'CrysAlisPro 1.171.38.43 (Rigaku OD, 2015)'
_computing_data_collection 'CrysAlisPro 1.171.38.43 (Rigaku OD, 2015)'
_computing_data_reduction 'CrysAlisPro 1.171.38.43 (Rigaku OD, 2015)'
_computing_molecular_graphics 'Olex2 (Dolomanov et al., 2009)'
_computing_publication_material 'Olex2 (Dolomanov et al., 2009)'
_computing_structure_refinement 'XL (Sheldrick, 2008)'
_computing_structure_solution 'ShelXT (Sheldrick, 2015)'
_diffrn_ambient_temperature 100.0
_diffrn_detector 'CCD plate'
_diffrn_detector_type PILATUS2M
_diffrn_measured_fraction_theta_full 0.889
_diffrn_measured_fraction_theta_max 0.756
_diffrn_measurement_details
;
List of Runs (angles in degrees, time in seconds):

  # Type    Start    End  Width  t~exp~   \w     \q     \k     \f   Frames
--------------------------------------------------------------------------
  1  \w      0.00 360.00   1.00    1.00    --    0.00   0.00   0.00  360
;
_diffrn_measurement_device 'abstract diffractometer'
_diffrn_measurement_device_type PILATUS@SNBL
_diffrn_measurement_method '\w scans'
_diffrn_orient_matrix_type 'CrysAlisPro convention (1999,Acta A55,543-557)'
_diffrn_orient_matrix_UB_11 -0.0178369000
_diffrn_orient_matrix_UB_12 0.0149379000
_diffrn_orient_matrix_UB_13 0.0071701000
_diffrn_orient_matrix_UB_21 0.0003132000
_diffrn_orient_matrix_UB_22 0.0797288000
_diffrn_orient_matrix_UB_23 -0.0054483000
_diffrn_orient_matrix_UB_31 -0.0168125000
_diffrn_orient_matrix_UB_32 -0.0143606000
_diffrn_orient_matrix_UB_33 -0.0228655000
_diffrn_radiation_monochromator 'Si (111)'
_diffrn_radiation_probe x-ray
_diffrn_radiation_wavelength 0.7142
_diffrn_reflns_av_R_equivalents 0.0395
_diffrn_reflns_av_unetI/netI 0.0364
_diffrn_reflns_Laue_measured_fraction_full 0.889
_diffrn_reflns_Laue_measured_fraction_max 0.756
_diffrn_reflns_limit_h_max 45
_diffrn_reflns_limit_h_min -45
_diffrn_reflns_limit_k_max 12
_diffrn_reflns_limit_k_min -12
_diffrn_reflns_limit_l_max 42
_diffrn_reflns_limit_l_min -42
_diffrn_reflns_number 29535
_diffrn_reflns_point_group_measured_fraction_full 0.889
_diffrn_reflns_point_group_measured_fraction_max 0.756
_diffrn_reflns_theta_full 25.374
_diffrn_reflns_theta_max 30.673
_diffrn_reflns_theta_min 1.511
_diffrn_source 'European Synchrotron Radiation Facility, BM01 beamline'
_exptl_absorpt_coefficient_mu 1.602
_exptl_absorpt_correction_T_max 1.00000
_exptl_absorpt_correction_T_min 0.87079
_exptl_absorpt_correction_type multi-scan
_exptl_absorpt_process_details
;
CrysAlisPro 1.171.38.43 (Rigaku Oxford Diffraction, 2015)
Empirical absorption correction using spherical harmonics,
 implemented in SCALE3 ABSPACK scaling algorithm.
;
_exptl_crystal_colour colourless
_exptl_crystal_colour_primary colourless
_exptl_crystal_density_diffrn 1.403
_exptl_crystal_description block
_exptl_crystal_F_000 3520
_exptl_crystal_size_max 0.11
_exptl_crystal_size_mid 0.06
_exptl_crystal_size_min 0.03
_refine_diff_density_max 5.183
_refine_diff_density_min -7.584
_refine_diff_density_rms 0.226
_refine_ls_extinction_method none
_refine_ls_goodness_of_fit_ref 1.072
_refine_ls_hydrogen_treatment constr
_refine_ls_matrix_type full
_refine_ls_number_parameters 391
_refine_ls_number_reflns 9366
_refine_ls_number_restraints 159
_refine_ls_restrained_S_all 1.075
_refine_ls_R_factor_all 0.1340
_refine_ls_R_factor_gt 0.1294
_refine_ls_shift/su_max 0.001
_refine_ls_shift/su_mean 0.000
_refine_ls_structure_factor_coef Fsqd
_refine_ls_weighting_details 'w=1/[\s^2^(Fo^2^)+(0.0482P)^2^+364.9518P] where P=(Fo^2^+2Fc^2^)/3'
_refine_ls_weighting_scheme calc
_refine_ls_wR_factor_gt 0.2641
_refine_ls_wR_factor_ref 0.2665
_reflns_Friedel_coverage 0.000
_reflns_number_gt 8895
_reflns_number_total 9366
_reflns_threshold_expression 'I > 2\s(I)'
_cod_data_source_file ja8b11907_si_002.cif
_cod_data_source_block SION-105
_cod_database_code 4128435
_shelx_shelxl_version_number 2014/7
_shelx_space_group_comment
;
The symmetry employed for this shelxl refinement is uniquely defined
by the following loop, which should always be used as a source of
symmetry information in preference to the above space-group names.
They are only intended as comments.
;
_shelx_estimated_absorpt_t_max 0.954
_shelx_estimated_absorpt_t_min 0.844
_reflns_odcompleteness_completeness 69.74
_reflns_odcompleteness_iscentric 1
_reflns_odcompleteness_theta 31.95
_olex2_refinement_description
;
1. Fixed Uiso
 At 1.5 times of:
  All C(H,H,H) groups
2. Restrained planarity
 C12, C13, C14, C15, C16, C17, C18, C19, C21, C22
 with sigma of 0.1
 C23, C24, C25, C26, C27, C28, C29, C30, C32, C33
 with sigma of 0.1
 C1, C2, C3, C4, C5, C6, C7, C8, C10, C11
 with sigma of 0.1
3. Uiso/Uaniso restraints and constraints
Uanis(C14) \\sim Ueq: with sigma of 0.005 and sigma for terminal atoms of 0.01
Uanis(B1) \\sim Ueq: with sigma of 0.005 and sigma for terminal atoms of 0.01
Uanis(C7) \\sim Ueq: with sigma of 0.001 and sigma for terminal atoms of 0.002
Uanis(O1) \\sim Ueq: with sigma of 0.005 and sigma for terminal atoms of 0.01
4. Rigid body (RIGU) restrains
 C12, C13, C14, C15, C16, C17
 with sigma for 1-2 distances of 0.004 and sigma for 1-3 distances of 0.004
 C1, C2, C3, C4, C5, C6
 with sigma for 1-2 distances of 0.004 and sigma for 1-3 distances of 0.004
 C23, C24, C25, C26, C27, C28
 with sigma for 1-2 distances of 0.004 and sigma for 1-3 distances of 0.004
 C2, C7
 with sigma for 1-2 distances of 0.004 and sigma for 1-3 distances of 0.004
 Eu1, O1
 with sigma for 1-2 distances of 0.004 and sigma for 1-3 distances of 0.004
5.a Idealised Me refined as rotating group:
 C7(H7A,H7B,H7C), C8(H8A,H8B,H8C), C10(H10A,H10B,H10C), C11(H11A,H11B,H11C),
 C18(H18A,H18B,H18C), C19(H19A,H19B,H19C), C21(H21A,H21B,H21C), C22(H22A,H22B,
 H22C), C29(H29A,H29B,H29C), C30(H30A,H30B,H30C), C32(H32A,H32B,H32C), C33(H33A,
 H33B,H33C)
;
_olex2_submission_special_instructions 'No special instructions were received'
_oxdiff_exptl_absorpt_empirical_details
;
Empirical correction (ABSPACK) includes:
- Absorption correction using spherical harmonics
- Frame scaling
;
_oxdiff_exptl_absorpt_empirical_full_max 1.192
_oxdiff_exptl_absorpt_empirical_full_min 0.876

loop_
_space_group_symop_operation_xyz
'x, y, z'
'-x, y, -z+1/2'
'x+1/2, y+1/2, z'
'-x+1/2, y+1/2, -z+1/2'
'-x, -y, -z'
'x, -y, z-1/2'
'-x+1/2, -y+1/2, -z'
'x+1/2, -y+1/2, z-1/2'

loop_
_atom_site_label
_atom_site_type_symbol
_atom_site_fract_x
_atom_site_fract_y
_atom_site_fract_z
_atom_site_U_iso_or_equiv
_atom_site_adp_type
_atom_site_occupancy
_atom_site_site_symmetry_order
_atom_site_calc_flag
_atom_site_refinement_flags_posn
_atom_site_refinement_flags_adp
B1 B 0.6554(3) 0.2623(8) 0.3461(3) 0.0203(15) Uani 1 1 d . U
C1 C 0.6238(2) 0.2953(8) 0.3731(3) 0.0222(15) Uani 1 1 d . U
C2 C 0.6105(2) 0.1711(8) 0.3933(2) 0.0222(15) Uani 1 1 d . U
C3 C 0.5833(3) 0.1957(8) 0.4174(3) 0.0240(15) Uani 1 1 d . U
C4 C 0.5703(2) 0.3455(8) 0.4210(3) 0.0227(15) Uani 1 1 d . U
C5 C 0.5823(3) 0.4688(8) 0.4009(3) 0.0321(19) Uani 1 1 d . U
C6 C 0.6089(3) 0.4482(7) 0.3765(3) 0.0275(18) Uani 1 1 d . U
C7 C 0.6228(3) 0.0079(10) 0.3882(3) 0.0330(17) Uani 1 1 d . U
H7A H 0.6342 -0.0439 0.4182 0.049 Uiso 1 1 calc GR .
H7B H 0.6466 0.0068 0.3768 0.049 Uiso 1 1 calc GR .
H7C H 0.5955 -0.0462 0.3663 0.049 Uiso 1 1 calc GR .
C8 C 0.5671(4) 0.0628(11) 0.4372(4) 0.045(3) Uani 1 1 d . .
H8A H 0.5432 0.0054 0.4121 0.067 Uiso 1 1 calc GR .
H8B H 0.5546 0.1025 0.4581 0.067 Uiso 1 1 calc GR .
H8C H 0.5930 -0.0059 0.4541 0.067 Uiso 1 1 calc GR .
C9 C 0.5440(3) 0.3794(8) 0.4505(3) 0.0295(19) Uani 1 1 d . .
C10 C 0.5666(5) 0.6334(12) 0.4058(5) 0.070(4) Uani 1 1 d . .
H10A H 0.5662 0.6977 0.3804 0.105 Uiso 1 1 calc GR .
H10B H 0.5880 0.6777 0.4352 0.105 Uiso 1 1 calc GR .
H10C H 0.5357 0.6295 0.4048 0.105 Uiso 1 1 calc GR .
C11 C 0.6226(4) 0.5832(9) 0.3561(4) 0.045(3) Uani 1 1 d . .
H11A H 0.6468 0.5519 0.3469 0.067 Uiso 1 1 calc GR .
H11B H 0.6341 0.6660 0.3790 0.067 Uiso 1 1 calc GR .
H11C H 0.5959 0.6202 0.3291 0.067 Uiso 1 1 calc GR .
C12 C 0.7051(3) 0.1861(8) 0.3721(3) 0.0247(14) Uani 1 1 d . U
C13 C 0.7176(3) 0.0614(9) 0.3505(3) 0.0307(17) Uani 1 1 d . U
C14 C 0.7629(3) 0.0071(9) 0.3674(3) 0.0320(16) Uani 1 1 d . U
C15 C 0.7963(3) 0.0836(9) 0.4057(3) 0.0309(16) Uani 1 1 d . U
C16 C 0.7851(3) 0.1983(9) 0.4290(3) 0.0320(17) Uani 1 1 d . U
C17 C 0.7393(3) 0.2508(9) 0.4118(3) 0.0298(16) Uani 1 1 d . U
C18 C 0.6819(3) -0.0253(9) 0.3096(4) 0.037(2) Uani 1 1 d . .
H18A H 0.6829 -0.1352 0.3171 0.055 Uiso 1 1 calc GR .
H18B H 0.6886 -0.0120 0.2827 0.055 Uiso 1 1 calc GR .
H18C H 0.6513 0.0157 0.3027 0.055 Uiso 1 1 calc GR .
C19 C 0.7753(3) -0.1271(12) 0.3460(4) 0.047(3) Uani 1 1 d . .
H19A H 0.7587 -0.1206 0.3124 0.070 Uiso 1 1 calc GR .
H19B H 0.7670 -0.2230 0.3568 0.070 Uiso 1 1 calc GR .
H19C H 0.8084 -0.1260 0.3546 0.070 Uiso 1 1 calc GR .
C20 C 0.8467(3) 0.0430(8) 0.4200(3) 0.0288(18) Uani 1 1 d . .
C21 C 0.8223(3) 0.2710(11) 0.4721(3) 0.036(2) Uani 1 1 d . .
H21A H 0.8271 0.3783 0.4657 0.054 Uiso 1 1 calc GR .
H21B H 0.8510 0.2133 0.4811 0.054 Uiso 1 1 calc GR .
H21C H 0.8125 0.2680 0.4973 0.054 Uiso 1 1 calc GR .
C22 C 0.7298(3) 0.3828(11) 0.4373(4) 0.039(2) Uani 1 1 d . .
H22A H 0.7467 0.3665 0.4705 0.058 Uiso 1 1 calc GR .
H22B H 0.6969 0.3875 0.4292 0.058 Uiso 1 1 calc GR .
H22C H 0.7397 0.4798 0.4287 0.058 Uiso 1 1 calc GR .
C23 C 0.6379(3) 0.3141(8) 0.2944(3) 0.0251(14) Uani 1 1 d . U
C24 C 0.5955(3) 0.2561(7) 0.2605(3) 0.0285(15) Uani 1 1 d . U
C25 C 0.5796(3) 0.2950(10) 0.2136(3) 0.0353(18) Uani 1 1 d . U
C26 C 0.6069(3) 0.3989(10) 0.2013(3) 0.0328(17) Uani 1 1 d . U
C27 C 0.6476(3) 0.4578(7) 0.2333(3) 0.0262(15) Uani 1 1 d . U
C28 C 0.6641(3) 0.4128(9) 0.2799(3) 0.0300(16) Uani 1 1 d . U
C29 C 0.5666(3) 0.1467(12) 0.2740(4) 0.043(2) Uani 1 1 d . .
H29A H 0.5393 0.2008 0.2725 0.064 Uiso 1 1 calc GR .
H29B H 0.5846 0.1096 0.3054 0.064 Uiso 1 1 calc GR .
H29C H 0.5573 0.0589 0.2527 0.064 Uiso 1 1 calc GR .
C30 C 0.5355(4) 0.2324(14) 0.1778(4) 0.048(3) Uani 1 1 d . .
H30A H 0.5268 0.2908 0.1492 0.072 Uiso 1 1 calc GR .
H30B H 0.5113 0.2419 0.1886 0.072 Uiso 1 1 calc GR .
H30C H 0.5396 0.1235 0.1722 0.072 Uiso 1 1 calc GR .
C31 C 0.5907(3) 0.4377(13) 0.1514(3) 0.040(2) Uani 1 1 d . .
C32 C 0.6752(4) 0.5703(13) 0.2189(4) 0.045(2) Uani 1 1 d . .
H32A H 0.6617 0.5777 0.1852 0.068 Uiso 1 1 calc GR .
H32B H 0.7070 0.5338 0.2301 0.068 Uiso 1 1 calc GR .
H32C H 0.6749 0.6721 0.2320 0.068 Uiso 1 1 calc GR .
C33 C 0.7097(3) 0.4752(11) 0.3136(4) 0.039(2) Uani 1 1 d . .
H33A H 0.7343 0.4293 0.3073 0.058 Uiso 1 1 calc GR .
H33B H 0.7143 0.4493 0.3450 0.058 Uiso 1 1 calc GR .
H33C H 0.7101 0.5875 0.3103 0.058 Uiso 1 1 calc GR .
Eu1 Eu 0.44043(2) 0.48230(9) 0.44515(2) 0.0616(3) Uani 1 1 d . U
O1 O 0.5053(5) 0.6978(18) 0.4800(5) 0.117(4) Uani 1 1 d . U
O2 O 0.5021(2) 0.3757(13) 0.4315(3) 0.068(3) Uani 1 1 d . .
O3 O 0.5666(3) 0.4081(15) 0.4910(3) 0.080(3) Uani 1 1 d . .
O4 O 0.8621(2) -0.0847(9) 0.4387(3) 0.0462(18) Uani 1 1 d . .
O5 O 0.8707(2) 0.1385(9) 0.4102(2) 0.0423(16) Uani 1 1 d . .
O6 O 0.5980(2) 0.3388(8) 0.1257(2) 0.0372(14) Uani 1 1 d . .
O7 O 0.5703(3) 0.5608(9) 0.1350(3) 0.0485(18) Uani 1 1 d . .

loop_
_atom_site_aniso_label
_atom_site_aniso_U_11
_atom_site_aniso_U_22
_atom_site_aniso_U_33
_atom_site_aniso_U_23
_atom_site_aniso_U_13
_atom_site_aniso_U_12
B1 0.019(3) 0.015(3) 0.027(4) -0.003(2) 0.010(3) -0.003(2)
C1 0.017(3) 0.021(3) 0.027(4) 0.002(2) 0.009(3) 0.005(2)
C2 0.021(3) 0.021(3) 0.022(4) 0.001(2) 0.006(3) 0.005(2)
C3 0.027(4) 0.024(3) 0.021(4) 0.002(2) 0.010(4) 0.004(2)
C4 0.019(3) 0.024(3) 0.028(4) 0.005(2) 0.012(4) 0.002(2)
C5 0.037(4) 0.019(3) 0.053(6) 0.005(3) 0.032(5) 0.005(3)
C6 0.034(4) 0.012(2) 0.049(5) 0.006(3) 0.029(4) 0.004(2)
C7 0.033(2) 0.032(2) 0.034(2) 0.0010(17) 0.0147(18) 0.0016(16)
C8 0.055(6) 0.037(4) 0.060(7) 0.017(4) 0.041(6) 0.008(4)
C9 0.023(4) 0.023(3) 0.046(6) 0.003(3) 0.018(4) 0.006(3)
C10 0.104(10) 0.036(5) 0.121(12) 0.008(6) 0.098(10) 0.014(6)
C11 0.062(6) 0.021(3) 0.077(8) 0.005(4) 0.054(6) 0.003(4)
C12 0.026(3) 0.022(3) 0.029(4) 0.006(2) 0.015(3) 0.005(2)
C13 0.022(3) 0.035(4) 0.037(5) -0.002(3) 0.014(3) 0.005(3)
C14 0.026(3) 0.032(3) 0.040(4) -0.004(3) 0.015(3) 0.004(2)
C15 0.026(3) 0.030(3) 0.040(4) 0.002(3) 0.017(3) 0.004(3)
C16 0.026(4) 0.031(3) 0.037(5) 0.000(3) 0.011(3) 0.004(3)
C17 0.024(3) 0.035(4) 0.032(4) -0.002(3) 0.013(3) 0.001(3)
C18 0.029(4) 0.029(4) 0.051(6) -0.015(4) 0.016(5) 0.007(3)
C19 0.024(4) 0.053(6) 0.065(8) -0.015(5) 0.019(5) 0.008(4)
C20 0.025(4) 0.025(3) 0.037(5) -0.006(3) 0.013(4) 0.006(3)
C21 0.028(4) 0.040(4) 0.034(6) -0.006(4) 0.006(4) 0.002(3)
C22 0.027(4) 0.045(5) 0.035(6) -0.007(4) 0.004(5) 0.011(4)
C23 0.022(3) 0.021(3) 0.033(4) 0.002(3) 0.012(3) 0.005(2)
C24 0.024(3) 0.025(3) 0.036(4) 0.006(3) 0.012(3) -0.002(3)
C25 0.028(4) 0.040(4) 0.038(4) 0.003(3) 0.015(3) -0.002(3)
C26 0.032(4) 0.033(4) 0.034(4) 0.003(3) 0.014(3) 0.000(3)
C27 0.036(4) 0.011(3) 0.036(4) 0.001(2) 0.020(3) -0.001(2)
C28 0.027(4) 0.029(3) 0.036(4) -0.003(3) 0.016(3) -0.002(3)
C29 0.026(5) 0.060(6) 0.040(6) 0.002(5) 0.011(5) -0.011(4)
C30 0.037(5) 0.067(7) 0.031(6) 0.003(5) 0.006(5) -0.016(5)
C31 0.022(4) 0.068(6) 0.031(6) 0.001(5) 0.014(5) 0.003(4)
C32 0.053(6) 0.054(6) 0.027(6) -0.004(4) 0.015(5) -0.023(5)
C33 0.035(5) 0.041(5) 0.044(6) -0.005(4) 0.020(5) -0.016(4)
Eu1 0.0198(3) 0.1291(6) 0.0335(4) -0.0247(3) 0.0090(3) 0.0151(3)
O1 0.123(5) 0.156(6) 0.111(5) -0.011(4) 0.087(4) 0.021(4)
O2 0.023(3) 0.146(9) 0.035(5) -0.028(5) 0.011(4) 0.011(4)
O3 0.025(4) 0.180(11) 0.025(5) -0.023(5) 0.001(4) 0.034(5)
O4 0.038(4) 0.058(4) 0.051(5) 0.014(3) 0.027(4) 0.023(3)
O5 0.028(3) 0.066(4) 0.036(4) -0.004(3) 0.017(3) -0.003(3)
O6 0.029(3) 0.051(4) 0.033(4) -0.006(3) 0.014(3) 0.001(3)
O7 0.046(4) 0.065(5) 0.045(5) 0.016(4) 0.029(4) 0.019(3)

loop_
_atom_type_symbol
_atom_type_description
_atom_type_scat_dispersion_real
_atom_type_scat_dispersion_imag
_atom_type_scat_source
C C 0.0033 0.0016 'International Tables Vol C Tables 4.2.6.8 and 6.1.1.4'
H H 0.0000 0.0000 'International Tables Vol C Tables 4.2.6.8 and 6.1.1.4'
B B 0.0013 0.0007 'International Tables Vol C Tables 4.2.6.8 and 6.1.1.4'
Eu Eu -0.1578 3.6682 'International Tables Vol C Tables 4.2.6.8 and 6.1.1.4'
O O 0.0106 0.0060 'International Tables Vol C Tables 4.2.6.8 and 6.1.1.4'
N N 0.0061 0.0033 'International Tables Vol C Tables 4.2.6.8 and 6.1.1.4'

loop_
_cell_wave_vector_seq_id
_cell_wave_vector_x
_cell_wave_vector_y
_cell_wave_vector_z
1 0(3e-004) 0.46180(18) 0(4e-004)

loop_
_geom_angle_atom_site_label_1
_geom_angle_atom_site_label_2
_geom_angle_atom_site_label_3
_geom_angle
_geom_angle_site_symmetry_1
_geom_angle_site_symmetry_3
C12 B1 C1 120.6(7) . .
C23 B1 C1 119.3(6) . .
C23 B1 C12 120.0(6) . .
C2 C1 B1 119.5(6) . .
C2 C1 C6 119.6(6) . .
C6 C1 B1 120.9(6) . .
C1 C2 C7 121.7(6) . .
C3 C2 C1 121.1(6) . .
C3 C2 C7 117.2(7) . .
C2 C3 C8 121.3(7) . .
C4 C3 C2 117.8(6) . .
C4 C3 C8 120.9(7) . .
C3 C4 C5 122.4(7) . .
C3 C4 C9 119.5(6) . .
C5 C4 C9 118.1(6) . .
C4 C5 C6 121.3(6) . .
C4 C5 C10 120.1(7) . .
C6 C5 C10 118.6(7) . .
C1 C6 C11 121.4(6) . .
C5 C6 C1 117.9(6) . .
C5 C6 C11 120.6(6) . .
C2 C7 H7A 109.5 . .
C2 C7 H7B 109.5 . .
C2 C7 H7C 109.5 . .
H7A C7 H7B 109.5 . .
H7A C7 H7C 109.5 . .
H7B C7 H7C 109.5 . .
C3 C8 H8A 109.5 . .
C3 C8 H8B 109.5 . .
C3 C8 H8C 109.5 . .
H8A C8 H8B 109.5 . .
H8A C8 H8C 109.5 . .
H8B C8 H8C 109.5 . .
O2 C9 C4 117.7(8) . .
O3 C9 C4 117.3(7) . .
O3 C9 O2 124.9(8) . .
C5 C10 H10A 109.5 . .
C5 C10 H10B 109.5 . .
C5 C10 H10C 109.5 . .
H10A C10 H10B 109.5 . .
H10A C10 H10C 109.5 . .
H10B C10 H10C 109.5 . .
C6 C11 H11A 109.5 . .
C6 C11 H11B 109.5 . .
C6 C11 H11C 109.5 . .
H11A C11 H11B 109.5 . .
H11A C11 H11C 109.5 . .
H11B C11 H11C 109.5 . .
C13 C12 B1 118.9(7) . .
C17 C12 B1 122.4(6) . .
C17 C12 C13 118.0(7) . .
C12 C13 C18 121.7(7) . .
C14 C13 C12 121.7(8) . .
C14 C13 C18 116.5(7) . .
C13 C14 C15 117.6(7) . .
C13 C14 C19 121.4(8) . .
C15 C14 C19 121.0(8) . .
C14 C15 C20 118.4(7) . .
C16 C15 C14 122.1(8) . .
C16 C15 C20 119.4(8) . .
C15 C16 C17 119.4(8) . .
C15 C16 C21 120.2(8) . .
C17 C16 C21 120.4(7) . .
C12 C17 C16 121.0(7) . .
C12 C17 C22 122.3(7) . .
C16 C17 C22 116.7(8) . .
C13 C18 H18A 109.5 . .
C13 C18 H18B 109.5 . .
C13 C18 H18C 109.5 . .
H18A C18 H18B 109.5 . .
H18A C18 H18C 109.5 . .
H18B C18 H18C 109.5 . .
C14 C19 H19A 109.5 . .
C14 C19 H19B 109.5 . .
C14 C19 H19C 109.5 . .
H19A C19 H19B 109.5 . .
H19A C19 H19C 109.5 . .
H19B C19 H19C 109.5 . .
C15 C20 Eu1 177.3(6) . 3_545
O4 C20 C15 120.0(7) . .
O4 C20 Eu1 62.7(4) . 3_545
O4 C20 O5 122.6(8) . .
O5 C20 C15 117.3(7) . .
O5 C20 Eu1 60.0(4) . 3_545
C16 C21 H21A 109.5 . .
C16 C21 H21B 109.5 . .
C16 C21 H21C 109.5 . .
H21A C21 H21B 109.5 . .
H21A C21 H21C 109.5 . .
H21B C21 H21C 109.5 . .
C17 C22 H22A 109.5 . .
C17 C22 H22B 109.5 . .
C17 C22 H22C 109.5 . .
H22A C22 H22B 109.5 . .
H22A C22 H22C 109.5 . .
H22B C22 H22C 109.5 . .
C24 C23 B1 120.2(6) . .
C28 C23 B1 121.6(7) . .
C28 C23 C24 118.2(8) . .
C23 C24 C29 120.4(8) . .
C25 C24 C23 121.9(7) . .
C25 C24 C29 117.6(8) . .
C24 C25 C26 117.2(8) . .
C24 C25 C30 122.0(8) . .
C26 C25 C30 120.7(9) . .
C25 C26 C31 117.5(8) . .
C27 C26 C25 122.1(8) . .
C27 C26 C31 120.4(8) . .
C26 C27 C28 120.0(7) . .
C26 C27 C32 120.4(8) . .
C28 C27 C32 119.6(8) . .
C23 C28 C27 120.5(8) . .
C23 C28 C33 121.2(8) . .
C27 C28 C33 118.4(7) . .
C24 C29 H29A 109.5 . .
C24 C29 H29B 109.5 . .
C24 C29 H29C 109.5 . .
H29A C29 H29B 109.5 . .
H29A C29 H29C 109.5 . .
H29B C29 H29C 109.5 . .
C25 C30 H30A 109.5 . .
C25 C30 H30B 109.5 . .
C25 C30 H30C 109.5 . .
H30A C30 H30B 109.5 . .
H30A C30 H30C 109.5 . .
H30B C30 H30C 109.5 . .
C26 C31 Eu1 174.8(7) . 2_655
O6 C31 C26 117.6(9) . .
O6 C31 Eu1 57.7(5) . 2_655
O7 C31 C26 121.9(9) . .
O7 C31 Eu1 62.9(5) . 2_655
O7 C31 O6 120.5(9) . .
C27 C32 H32A 109.5 . .
C27 C32 H32B 109.5 . .
C27 C32 H32C 109.5 . .
H32A C32 H32B 109.5 . .
H32A C32 H32C 109.5 . .
H32B C32 H32C 109.5 . .
C28 C33 H33A 109.5 . .
C28 C33 H33B 109.5 . .
C28 C33 H33C 109.5 . .
H33A C33 H33B 109.5 . .
H33A C33 H33C 109.5 . .
H33B C33 H33C 109.5 . .
C20 Eu1 C31 82.7(3) 3_455 2_655
C20 Eu1 Eu1 138.88(18) 3_455 5_666
C31 Eu1 Eu1 137.51(17) 2_655 5_666
O1 Eu1 C20 122.7(3) . 3_455
O1 Eu1 C20 123.9(3) 5_666 3_455
O1 Eu1 C31 113.7(3) . 2_655
O1 Eu1 C31 131.8(3) 5_666 2_655
O1 Eu1 Eu1 44.3(3) . 5_666
O1 Eu1 Eu1 42.2(3) 5_666 5_666
O1 Eu1 O1 86.4(5) . 5_666
O2 Eu1 C20 152.7(3) . 3_455
O2 Eu1 C31 71.6(3) . 2_655
O2 Eu1 Eu1 68.15(18) . 5_666
O2 Eu1 O1 71.0(3) . 5_666
O2 Eu1 O1 77.6(3) . .
O2 Eu1 O4 141.1(3) . 3_455
O2 Eu1 O5 143.1(3) . 3_455
O2 Eu1 O6 76.3(2) . 2_655
O2 Eu1 O7 71.7(3) . 2_655
O3 Eu1 C20 71.9(3) 5_666 3_455
O3 Eu1 C31 151.9(3) 5_666 2_655
O3 Eu1 Eu1 67.00(18) 5_666 5_666
O3 Eu1 O1 72.5(4) 5_666 .
O3 Eu1 O1 74.4(3) 5_666 5_666
O3 Eu1 O2 135.1(3) 5_666 .
O3 Eu1 O4 72.7(3) 5_666 3_455
O3 Eu1 O5 76.7(3) 5_666 3_455
O3 Eu1 O6 145.7(3) 5_666 2_655
O3 Eu1 O7 138.7(3) 5_666 2_655
O4 Eu1 C20 26.5(2) 3_455 3_455
O4 Eu1 C31 90.0(2) 3_455 2_655
O4 Eu1 Eu1 130.59(17) 3_455 5_666
O4 Eu1 O1 141.0(3) 3_455 .
O4 Eu1 O1 100.5(3) 3_455 5_666
O4 Eu1 O7 106.1(2) 3_455 2_655
O5 Eu1 C20 26.5(2) 3_455 3_455
O5 Eu1 C31 75.2(3) 3_455 2_655
O5 Eu1 Eu1 135.83(17) 3_455 5_666
O5 Eu1 O1 145.8(3) 3_455 5_666
O5 Eu1 O1 101.9(4) 3_455 .
O5 Eu1 O4 52.9(2) 3_455 3_455
O5 Eu1 O7 71.4(2) 3_455 2_655
O6 Eu1 C20 76.6(2) 2_655 3_455
O6 Eu1 C31 26.5(3) 2_655 2_655
O6 Eu1 Eu1 142.15(15) 2_655 5_666
O6 Eu1 O1 138.6(3) 2_655 .
O6 Eu1 O1 114.0(3) 2_655 5_666
O6 Eu1 O4 73.0(2) 2_655 3_455
O6 Eu1 O5 81.3(2) 2_655 3_455
O6 Eu1 O7 52.4(2) 2_655 2_655
O7 Eu1 C20 89.4(3) 2_655 3_455
O7 Eu1 C31 25.9(3) 2_655 2_655
O7 Eu1 Eu1 122.96(16) 2_655 5_666
O7 Eu1 O1 142.5(3) 2_655 5_666
O7 Eu1 O1 89.0(3) 2_655 .
Eu1 O1 Eu1 93.6(5) . 5_666
C9 O2 Eu1 136.4(7) . .
C9 O3 Eu1 141.1(6) . 5_666
C20 O4 Eu1 90.8(5) . 3_545
C20 O5 Eu1 93.5(5) . 3_545
C31 O6 Eu1 95.8(6) . 2_655
C31 O7 Eu1 91.2(6) . 2_655

loop_
_geom_bond_atom_site_label_1
_geom_bond_atom_site_label_2
_geom_bond_distance
_geom_bond_site_symmetry_2
B1 C1 1.613(10) .
B1 C12 1.600(11) .
B1 C23 1.573(12) .
C1 C2 1.414(10) .
C1 C6 1.430(9) .
C2 C3 1.407(10) .
C2 C7 1.497(10) .
C3 C4 1.383(10) .
C3 C8 1.510(11) .
C4 C5 1.383(10) .
C4 C9 1.543(10) .
C5 C6 1.393(10) .
C5 C10 1.543(12) .
C6 C11 1.495(10) .
C7 H7A 0.9800 .
C7 H7B 0.9800 .
C7 H7C 0.9800 .
C8 H8A 0.9800 .
C8 H8B 0.9800 .
C8 H8C 0.9800 .
C9 O2 1.222(11) .
C9 O3 1.216(12) .
C10 H10A 0.9800 .
C10 H10B 0.9800 .
C10 H10C 0.9800 .
C11 H11A 0.9800 .
C11 H11B 0.9800 .
C11 H11C 0.9800 .
C12 C13 1.429(10) .
C12 C17 1.401(13) .
C13 C14 1.403(11) .
C13 C18 1.527(13) .
C14 C15 1.409(13) .
C14 C19 1.490(12) .
C15 C16 1.380(11) .
C15 C20 1.526(11) .
C16 C17 1.410(11) .
C16 C21 1.531(13) .
C17 C22 1.511(12) .
C18 H18A 0.9800 .
C18 H18B 0.9800 .
C18 H18C 0.9800 .
C19 H19A 0.9800 .
C19 H19B 0.9800 .
C19 H19C 0.9800 .
C20 Eu1 2.820(8) 3_545
C20 O4 1.257(10) .
C20 O5 1.260(10) .
C21 H21A 0.9800 .
C21 H21B 0.9800 .
C21 H21C 0.9800 .
C22 H22A 0.9800 .
C22 H22B 0.9800 .
C22 H22C 0.9800 .
C23 C24 1.427(12) .
C23 C28 1.412(10) .
C24 C25 1.410(13) .
C24 C29 1.514(11) .
C25 C26 1.425(11) .
C25 C30 1.498(13) .
C26 C27 1.377(13) .
C26 C31 1.496(13) .
C27 C28 1.413(12) .
C27 C32 1.517(11) .
C28 C33 1.506(12) .
C29 H29A 0.9800 .
C29 H29B 0.9800 .
C29 H29C 0.9800 .
C30 H30A 0.9800 .
C30 H30B 0.9800 .
C30 H30C 0.9800 .
C31 Eu1 2.851(10) 2_655
C31 O6 1.278(11) .
C31 O7 1.247(12) .
C32 H32A 0.9800 .
C32 H32B 0.9800 .
C32 H32C 0.9800 .
C33 H33A 0.9800 .
C33 H33B 0.9800 .
C33 H33C 0.9800 .
Eu1 C20 2.820(8) 3_455
Eu1 C31 2.851(10) 2_655
Eu1 Eu1 3.9679(11) 5_666
Eu1 O1 2.668(16) .
Eu1 O1 2.776(15) 5_666
Eu1 O2 2.390(6) .
Eu1 O3 2.354(8) 5_666
Eu1 O4 2.506(7) 3_455
Eu1 O5 2.447(7) 3_455
Eu1 O6 2.422(7) 2_655
Eu1 O7 2.537(7) 2_655
O1 Eu1 2.776(15) 5_666
O3 Eu1 2.354(7) 5_666
O4 Eu1 2.506(7) 3_545
O5 Eu1 2.447(7) 3_545
O6 Eu1 2.422(7) 2_655
O7 Eu1 2.537(7) 2_655

loop_
_smtbx_masks_void_nr
_smtbx_masks_void_average_x
_smtbx_masks_void_average_y
_smtbx_masks_void_average_z
_smtbx_masks_void_volume
_smtbx_masks_void_count_electrons
1 -0.153 -0.813 -0.691 2966.5 747.5
